data_4089166
loop_
_publ_author_name
'Alabau, Roberto G.'
'Esteruelas, Miguel A.'
'Oliv\'an, Montserrat'
'O\~nate, Enrique'
'Palacios, Adri\'an U.'
'Tsai, Jui-Yi'
'Xia, Chuanjun'

_publ_section_title
;
 Osmium(II) Complexes Containing a Dianionic CCCC-Donor Tetradentate
 Ligand
;
_journal_issue 23
_journal_name_full Organometallics
_journal_page_first 3981
_journal_paper_doi 10.1021/acs.organomet.6b00776
_journal_volume 35
_journal_year 2016
_chemical_formula_moiety '2(C58 H44 N4 Os P2), 3(C H2 Cl2)'
_chemical_formula_sum 'C59.5 H47 Cl3 N4 Os P2'
_chemical_formula_weight 1176.50
_space_group_IT_number 5
_space_group_name_Hall 'C 2y'
_space_group_name_H-M_alt 'C 1 2 1'
_symmetry_cell_setting monoclinic
_symmetry_space_group_name_H-M 'C 1 2 1'
_atom_sites_solution_hydrogens geom
_atom_sites_solution_primary direct
_atom_sites_solution_secondary difmap
_audit_creation_method SHELXL-97
_cell_angle_alpha 90.00
_cell_angle_beta 104.265(2)
_cell_angle_gamma 90.00
_cell_formula_units_Z 8
_cell_length_a 20.470(3)
_cell_length_b 19.715(3)
_cell_length_c 24.976(3)
_cell_measurement_reflns_used 9917
_cell_measurement_temperature 100(2)
_cell_measurement_theta_max 25
_cell_measurement_theta_min 2
_cell_volume 9769(2)
_computing_cell_refinement 'SAINT+ v. 7.56a (Bruker AXS, 2008)'
_computing_data_collection 'apex2 v. 7.0 (Bruker AXS, 2009)'
_computing_data_reduction 'SAINT+ v. 7.56a (Bruker AXS, 2008)'
_computing_molecular_graphics 'XP, SHELXTL v. 6.14 (Bruker, 2000)'
_computing_publication_material 'XCIF, SHELXTL v. 6.14 (Bruker, 2000)'
_computing_structure_refinement 'SHELXL-97 (Sheldrick, 1997)'
_computing_structure_solution 'SHELXS-97 (Sheldrick, 1990)'
_diffrn_ambient_temperature 100(2)
_diffrn_detector_area_resol_mean 8.33
_diffrn_measured_fraction_theta_full 1.000
_diffrn_measured_fraction_theta_max 1.000
_diffrn_measurement_device_type 'Bruker APEX DUO system'
_diffrn_measurement_method '\w rotations with narrow frames'
_diffrn_radiation_monochromator graphite
_diffrn_radiation_source 'fine-focus sealed tube'
_diffrn_radiation_type MoK\a
_diffrn_radiation_wavelength 0.71073
_diffrn_reflns_av_R_equivalents 0.0572
_diffrn_reflns_av_sigmaI/netI 0.0574
_diffrn_reflns_limit_h_max 25
_diffrn_reflns_limit_h_min -25
_diffrn_reflns_limit_k_max 24
_diffrn_reflns_limit_k_min -24
_diffrn_reflns_limit_l_max 30
_diffrn_reflns_limit_l_min -29
_diffrn_reflns_number 66769
_diffrn_reflns_theta_full 26.00
_diffrn_reflns_theta_max 26.00
_diffrn_reflns_theta_min 0.84
_diffrn_standards_decay_% 0
_exptl_absorpt_coefficient_mu 2.887
_exptl_absorpt_correction_T_max 0.862
_exptl_absorpt_correction_T_min 0.634
_exptl_absorpt_correction_type multi-scan
_exptl_absorpt_process_details
;
Absorption correction performed with SADABS program. This is based on the
method of Blessing: Blessing, R. H., Acta Crystallogr., Sect. A 1995, 51, 33.

SADABS: Area-Detector Absorption Correction. Bruker-AXS 
within SAINT+ package, v. 6.1 (2000).
;
_exptl_crystal_colour yellow
_exptl_crystal_density_diffrn 1.600
_exptl_crystal_density_method 'not measured'
_exptl_crystal_description 'irregular block'
_exptl_crystal_F_000 4712
_exptl_crystal_size_max 0.15
_exptl_crystal_size_mid 0.12
_exptl_crystal_size_min 0.07
_refine_diff_density_max 2.656
_refine_diff_density_min -1.646
_refine_diff_density_rms 0.127
_refine_ls_abs_structure_details 'Flack H D (1983), Acta Cryst. A39, 876-881'
_refine_ls_abs_structure_Flack 0.014(6)
_refine_ls_extinction_method none
_refine_ls_goodness_of_fit_ref 1.041
_refine_ls_hydrogen_treatment mixed
_refine_ls_matrix_type full
_refine_ls_number_parameters 1245
_refine_ls_number_reflns 19215
_refine_ls_number_restraints 7
_refine_ls_restrained_S_all 1.041
_refine_ls_R_factor_all 0.0548
_refine_ls_R_factor_gt 0.0469
_refine_ls_shift/su_max 0.027
_refine_ls_shift/su_mean 0.000
_refine_ls_structure_factor_coef Fsqd
_refine_ls_weighting_details 'calc w=1/[\s^2^(Fo^2^)+(0.0755P)^2^+2.7338P] where P=(Fo^2^+2Fc^2^)/3'
_refine_ls_weighting_scheme calc
_refine_ls_wR_factor_gt 0.1142
_refine_ls_wR_factor_ref 0.1196
_reflns_number_gt 17114
_reflns_number_total 19215
_reflns_threshold_expression >2sigma(I)
_cod_data_source_file om6b00776_si_002.cif
_cod_data_source_block 7-enriquen74d
_cod_original_cell_volume 9768(2)
_cod_original_sg_symbol_H-M C2
_cod_original_formula_sum 'C59.50 H47 Cl3 N4 Os P2'
_cod_database_code 4089166

loop_
_symmetry_equiv_pos_as_xyz
'x, y, z'
'-x, y, -z'
'x+1/2, y+1/2, z'
'-x+1/2, y+1/2, -z'

loop_
_atom_site_label
_atom_site_type_symbol
_atom_site_fract_x
_atom_site_fract_y
_atom_site_fract_z
_atom_site_U_iso_or_equiv
_atom_site_adp_type
_atom_site_occupancy
_atom_site_symmetry_multiplicity
_atom_site_calc_flag
_atom_site_refinement_flags
_atom_site_disorder_assembly
_atom_site_disorder_group
Os1 Os 0.789636(13) 0.621554(12) 0.518471(11) 0.02003(9) Uani 1 1 d . . .
Os2 Os 0.792430(13) 0.655323(12) 0.025334(11) 0.02001(9) Uani 1 1 d . . .
P1 P 0.70362(9) 0.56527(10) 0.54738(8) 0.0223(4) Uani 1 1 d . . .
P2 P 0.70179(10) 0.64166(10) 0.44138(8) 0.0228(4) Uani 1 1 d . . .
P3 P 0.70579(9) 0.59951(10) 0.05346(8) 0.0225(4) Uani 1 1 d . . .
P4 P 0.70635(9) 0.67264(10) -0.05382(8) 0.0226(4) Uani 1 1 d . . .
N1 N 0.8896(3) 0.6275(4) 0.4522(2) 0.0261(14) Uani 1 1 d . . .
N2 N 0.8775(3) 0.7329(3) 0.4743(3) 0.0272(14) Uani 1 1 d . . .
N3 N 0.8007(3) 0.7685(3) 0.5684(2) 0.0255(14) Uani 1 1 d . . .
N4 N 0.8339(3) 0.6868(3) 0.6280(2) 0.0262(13) Uani 1 1 d . . .
N5 N 0.8945(3) 0.6607(4) -0.0390(2) 0.0256(14) Uani 1 1 d . . .
N6 N 0.8799(3) 0.7653(3) -0.0196(3) 0.0276(14) Uani 1 1 d . . .
N7 N 0.8019(3) 0.8034(3) 0.0716(2) 0.0222(13) Uani 1 1 d . . .
N8 N 0.8355(3) 0.7250(3) 0.1337(2) 0.0249(13) Uani 1 1 d . . .
C1 C 0.8168(4) 0.5411(4) 0.4704(3) 0.0226(15) Uani 1 1 d . . .
C2 C 0.7942(4) 0.4740(4) 0.4617(3) 0.0255(16) Uani 1 1 d . . .
H2 H 0.7557 0.4607 0.4740 0.031 Uiso 1 1 calc R . .
C3 C 0.8259(4) 0.4261(4) 0.4358(3) 0.0317(18) Uani 1 1 d . . .
H3 H 0.8080 0.3815 0.4300 0.038 Uiso 1 1 calc R . .
C4 C 0.8820(4) 0.4424(4) 0.4189(3) 0.0369(19) Uani 1 1 d . . .
H4 H 0.9045 0.4089 0.4027 0.044 Uiso 1 1 calc R . .
C5 C 0.9072(4) 0.5107(5) 0.4255(4) 0.034(2) Uani 1 1 d . . .
H5 H 0.9468 0.5235 0.4146 0.041 Uiso 1 1 calc R . .
C6 C 0.8710(3) 0.5570(4) 0.4484(3) 0.0260(16) Uani 1 1 d . . .
C7 C 0.8578(3) 0.6665(3) 0.4823(3) 0.0199(15) Uani 1 1 d . . .
C8 C 0.9268(4) 0.6658(4) 0.4233(3) 0.0287(17) Uani 1 1 d . . .
C9 C 0.9616(4) 0.6506(5) 0.3832(3) 0.0380(19) Uani 1 1 d . . .
H9 H 0.9662 0.6051 0.3722 0.046 Uiso 1 1 calc R . .
C10 C 0.9889(4) 0.7034(5) 0.3600(4) 0.042(2) Uani 1 1 d . . .
H10 H 1.0119 0.6942 0.3321 0.050 Uiso 1 1 calc R . .
C11 C 0.9835(4) 0.7703(5) 0.3768(4) 0.040(2) Uani 1 1 d . . .
H11 H 1.0046 0.8056 0.3612 0.048 Uiso 1 1 calc R . .
C12 C 0.9477(4) 0.7863(4) 0.4159(4) 0.0346(19) Uani 1 1 d . . .
H12 H 0.9432 0.8319 0.4268 0.041 Uiso 1 1 calc R . .
C13 C 0.9191(4) 0.7333(4) 0.4381(3) 0.0271(18) Uani 1 1 d . . .
C14 C 0.8601(4) 0.7971(4) 0.4972(3) 0.0304(18) Uani 1 1 d . . .
H14A H 0.8584 0.8330 0.4692 0.036 Uiso 1 1 calc R . .
H14B H 0.8971 0.8088 0.5296 0.036 Uiso 1 1 calc R . .
C15 C 0.7940(3) 0.7987(4) 0.5149(3) 0.0230(15) Uani 1 1 d . . .
H15A H 0.7790 0.8464 0.5159 0.028 Uiso 1 1 calc R . .
H15B H 0.7590 0.7741 0.4874 0.028 Uiso 1 1 calc R . .
C16 C 0.8025(4) 0.7006(4) 0.5738(3) 0.0269(16) Uani 1 1 d . . .
C17 C 0.8323(4) 0.7984(4) 0.6181(3) 0.0258(16) Uani 1 1 d . . .
C18 C 0.8454(4) 0.8669(4) 0.6310(3) 0.0324(18) Uani 1 1 d . . .
H18 H 0.8324 0.9016 0.6041 0.039 Uiso 1 1 calc R . .
C19 C 0.8783(5) 0.8810(5) 0.6850(4) 0.047(2) Uani 1 1 d . . .
H19 H 0.8877 0.9269 0.6957 0.056 Uiso 1 1 calc R . .
C20 C 0.8983(5) 0.8300(5) 0.7243(4) 0.042(2) Uani 1 1 d . . .
H20 H 0.9213 0.8416 0.7611 0.051 Uiso 1 1 calc R . .
C21 C 0.8848(4) 0.7625(5) 0.7100(3) 0.0355(19) Uani 1 1 d . . .
H21 H 0.8975 0.7277 0.7369 0.043 Uiso 1 1 calc R . .
C22 C 0.8530(4) 0.7472(4) 0.6568(3) 0.0281(17) Uani 1 1 d . . .
C23 C 0.8624(4) 0.6194(5) 0.6376(3) 0.0261(16) Uani 1 1 d . . .
C24 C 0.8595(3) 0.5834(4) 0.5894(3) 0.0249(15) Uani 1 1 d . . .
C25 C 0.8956(4) 0.5223(4) 0.5962(3) 0.0293(17) Uani 1 1 d . . .
H25 H 0.8965 0.4958 0.5646 0.035 Uiso 1 1 calc R . .
C26 C 0.9301(4) 0.4998(4) 0.6480(4) 0.038(2) Uani 1 1 d . . .
H26 H 0.9548 0.4585 0.6514 0.045 Uiso 1 1 calc R . .
C27 C 0.9288(4) 0.5371(5) 0.6950(3) 0.039(2) Uani 1 1 d . . .
H27 H 0.9516 0.5207 0.7305 0.047 Uiso 1 1 calc R . .
C28 C 0.8949(4) 0.5969(4) 0.6904(3) 0.0310(18) Uani 1 1 d . . .
H28 H 0.8934 0.6227 0.7222 0.037 Uiso 1 1 calc R . .
C29 C 0.7110(4) 0.4889(4) 0.5910(3) 0.0244(16) Uani 1 1 d . . .
C30 C 0.6683(5) 0.4761(5) 0.6254(4) 0.043(2) Uani 1 1 d . . .
H30 H 0.6348 0.5088 0.6273 0.051 Uiso 1 1 calc R . .
C31 C 0.6725(5) 0.4191(5) 0.6563(4) 0.049(2) Uani 1 1 d . . .
H31 H 0.6428 0.4122 0.6795 0.059 Uiso 1 1 calc R . .
C32 C 0.7207(5) 0.3713(5) 0.6535(4) 0.048(2) Uani 1 1 d . . .
H32 H 0.7242 0.3312 0.6751 0.057 Uiso 1 1 calc R . .
C33 C 0.7633(5) 0.3809(4) 0.6200(4) 0.039(2) Uani 1 1 d . . .
H33 H 0.7957 0.3472 0.6177 0.047 Uiso 1 1 calc R . .
C34 C 0.7592(4) 0.4406(4) 0.5892(3) 0.0296(17) Uani 1 1 d . . .
H34 H 0.7899 0.4480 0.5667 0.036 Uiso 1 1 calc R . .
C35 C 0.6522(4) 0.6184(5) 0.5817(3) 0.0278(17) Uani 1 1 d . . .
C36 C 0.6833(4) 0.6429(5) 0.6343(3) 0.037(2) Uani 1 1 d . . .
H36 H 0.7278 0.6287 0.6519 0.045 Uiso 1 1 calc R . .
C37 C 0.6497(5) 0.6880(7) 0.6610(4) 0.057(3) Uani 1 1 d . . .
H37 H 0.6714 0.7052 0.6965 0.068 Uiso 1 1 calc R . .
C38 C 0.5855(5) 0.7074(6) 0.6362(4) 0.061(3) Uani 1 1 d . . .
H38 H 0.5629 0.7386 0.6543 0.073 Uiso 1 1 calc R . .
C39 C 0.5531(4) 0.6825(5) 0.5852(4) 0.047(2) Uani 1 1 d . . .
H39 H 0.5081 0.6957 0.5685 0.056 Uiso 1 1 calc R . .
C40 C 0.5867(4) 0.6375(4) 0.5579(3) 0.037(2) Uani 1 1 d . . .
H40 H 0.5642 0.6200 0.5228 0.044 Uiso 1 1 calc R . .
C41 C 0.6394(4) 0.5389(4) 0.4855(3) 0.0239(15) Uani 1 1 d . . .
C42 C 0.5920(4) 0.4869(4) 0.4854(3) 0.0322(18) Uani 1 1 d . . .
H42 H 0.5946 0.4605 0.5177 0.039 Uiso 1 1 calc R . .
C43 C 0.5421(4) 0.4745(4) 0.4386(4) 0.0360(19) Uani 1 1 d . . .
H43 H 0.5116 0.4380 0.4381 0.043 Uiso 1 1 calc R . .
C44 C 0.5355(4) 0.5148(5) 0.3918(3) 0.0369(19) Uani 1 1 d . . .
H44 H 0.4992 0.5077 0.3603 0.044 Uiso 1 1 calc R . .
C45 C 0.5832(4) 0.5658(5) 0.3918(3) 0.038(2) Uani 1 1 d . . .
H45 H 0.5797 0.5935 0.3601 0.046 Uiso 1 1 calc R . .
C46 C 0.6353(4) 0.5757(4) 0.4383(3) 0.0266(16) Uani 1 1 d . . .
C47 C 0.6466(4) 0.7169(4) 0.4288(3) 0.0262(16) Uani 1 1 d . . .
C48 C 0.6349(4) 0.7503(4) 0.4755(4) 0.036(2) Uani 1 1 d . . .
H48 H 0.6571 0.7352 0.5115 0.043 Uiso 1 1 calc R . .
C49 C 0.5906(4) 0.8055(5) 0.4691(4) 0.046(2) Uani 1 1 d . . .
H49 H 0.5828 0.8273 0.5009 0.055 Uiso 1 1 calc R . .
C50 C 0.5588(4) 0.8282(4) 0.4179(4) 0.047(2) Uani 1 1 d . . .
H50 H 0.5285 0.8654 0.4140 0.057 Uiso 1 1 calc R . .
C51 C 0.5707(4) 0.7974(5) 0.3721(4) 0.047(2) Uani 1 1 d . . .
H51 H 0.5496 0.8146 0.3365 0.057 Uiso 1 1 calc R . .
C52 C 0.6143(4) 0.7395(4) 0.3767(4) 0.038(2) Uani 1 1 d . . .
H52 H 0.6207 0.7173 0.3446 0.045 Uiso 1 1 calc R . .
C53 C 0.7230(4) 0.6305(5) 0.3738(3) 0.029(2) Uani 1 1 d . . .
C54 C 0.7551(4) 0.6820(5) 0.3533(3) 0.0353(19) Uani 1 1 d . . .
H54 H 0.7623 0.7243 0.3720 0.042 Uiso 1 1 calc R . .
C55 C 0.7768(5) 0.6729(5) 0.3059(4) 0.047(3) Uani 1 1 d . . .
H55 H 0.7981 0.7092 0.2917 0.056 Uiso 1 1 calc R . .
C56 C 0.7675(5) 0.6095(5) 0.2782(3) 0.042(2) Uani 1 1 d . . .
H56 H 0.7826 0.6026 0.2456 0.050 Uiso 1 1 calc R . .
C57 C 0.7368(5) 0.5593(5) 0.2993(3) 0.041(2) Uani 1 1 d . . .
H57 H 0.7301 0.5168 0.2809 0.049 Uiso 1 1 calc R . .
C58 C 0.7148(4) 0.5681(4) 0.3469(3) 0.0347(19) Uani 1 1 d . . .
H58 H 0.6940 0.5315 0.3612 0.042 Uiso 1 1 calc R . .
C101 C 0.8223(4) 0.5735(4) -0.0206(3) 0.0274(17) Uani 1 1 d . . .
C102 C 0.7978(4) 0.5079(4) -0.0313(3) 0.0277(17) Uani 1 1 d . . .
H102 H 0.7592 0.4949 -0.0192 0.033 Uiso 1 1 calc R . .
C103 C 0.8278(4) 0.4606(4) -0.0590(3) 0.0360(19) Uani 1 1 d . . .
H103 H 0.8089 0.4166 -0.0662 0.043 Uiso 1 1 calc R . .
C104 C 0.8840(5) 0.4770(4) -0.0757(4) 0.041(2) Uani 1 1 d . . .
H104 H 0.9058 0.4439 -0.0929 0.049 Uiso 1 1 calc R . .
C105 C 0.9100(5) 0.5438(5) -0.0676(4) 0.035(2) Uani 1 1 d . . .
H105 H 0.9496 0.5567 -0.0785 0.042 Uiso 1 1 calc R . .
C106 C 0.8756(4) 0.5891(4) -0.0433(3) 0.0286(16) Uani 1 1 d . . .
C107 C 0.8611(4) 0.6996(4) -0.0105(3) 0.0259(17) Uani 1 1 d . . .
C108 C 0.9319(4) 0.6977(5) -0.0682(3) 0.0338(19) Uani 1 1 d . . .
C109 C 0.9682(4) 0.6821(5) -0.1070(3) 0.0355(19) Uani 1 1 d . . .
H109 H 0.9744 0.6365 -0.1171 0.043 Uiso 1 1 calc R . .
C110 C 0.9955(4) 0.7374(6) -0.1307(4) 0.045(2) Uani 1 1 d . . .
H110 H 1.0208 0.7286 -0.1572 0.054 Uiso 1 1 calc R . .
C111 C 0.9863(4) 0.8039(5) -0.1164(4) 0.040(2) Uani 1 1 d . . .
H111 H 1.0052 0.8396 -0.1333 0.048 Uiso 1 1 calc R . .
C112 C 0.9510(4) 0.8190(5) -0.0788(3) 0.0354(19) Uani 1 1 d . . .
H112 H 0.9456 0.8647 -0.0688 0.042 Uiso 1 1 calc R . .
C113 C 0.9225(4) 0.7656(5) -0.0548(3) 0.0286(18) Uani 1 1 d . . .
C114 C 0.8604(4) 0.8314(4) -0.0007(3) 0.0295(17) Uani 1 1 d . . .
H11A H 0.8576 0.8647 -0.0308 0.035 Uiso 1 1 calc R . .
H11B H 0.8969 0.8465 0.0309 0.035 Uiso 1 1 calc R . .
C115 C 0.7941(4) 0.8334(5) 0.0169(3) 0.0300(17) Uani 1 1 d . . .
H11C H 0.7790 0.8810 0.0174 0.036 Uiso 1 1 calc R . .
H11D H 0.7592 0.8082 -0.0103 0.036 Uiso 1 1 calc R . .
C116 C 0.8031(3) 0.7342(4) 0.0782(3) 0.0243(16) Uani 1 1 d . . .
C117 C 0.8344(4) 0.8374(4) 0.1202(3) 0.0289(17) Uani 1 1 d . . .
C118 C 0.8489(4) 0.9054(5) 0.1309(3) 0.0359(19) Uani 1 1 d . . .
H118 H 0.8338 0.9392 0.1035 0.043 Uiso 1 1 calc R . .
C119 C 0.8866(4) 0.9220(5) 0.1834(4) 0.039(2) Uani 1 1 d . . .
H119 H 0.8979 0.9681 0.1921 0.046 Uiso 1 1 calc R . .
C120 C 0.9081(4) 0.8725(5) 0.2232(3) 0.039(2) Uani 1 1 d . . .
H120 H 0.9337 0.8855 0.2588 0.047 Uiso 1 1 calc R . .
C121 C 0.8930(4) 0.8040(4) 0.2124(3) 0.0322(18) Uani 1 1 d . . .
H121 H 0.9081 0.7703 0.2399 0.039 Uiso 1 1 calc R . .
C122 C 0.8552(4) 0.7869(4) 0.1601(3) 0.0259(16) Uani 1 1 d . . .
C123 C 0.8630(3) 0.6568(5) 0.1463(3) 0.0249(16) Uani 1 1 d . . .
C124 C 0.8595(3) 0.6203(4) 0.0990(3) 0.0225(14) Uani 1 1 d . . .
C125 C 0.8946(4) 0.5580(4) 0.1093(3) 0.0296(17) Uani 1 1 d . . .
H125 H 0.8970 0.5301 0.0789 0.035 Uiso 1 1 calc R . .
C126 C 0.9257(5) 0.5360(5) 0.1622(4) 0.044(2) Uani 1 1 d . . .
H126 H 0.9500 0.4945 0.1670 0.053 Uiso 1 1 calc R . .
C127 C 0.9220(5) 0.5731(5) 0.2079(4) 0.049(3) Uani 1 1 d . . .
H127 H 0.9400 0.5561 0.2441 0.059 Uiso 1 1 calc R . .
C128 C 0.8903(4) 0.6378(4) 0.1992(3) 0.0318(18) Uani 1 1 d . . .
H128 H 0.8884 0.6665 0.2293 0.038 Uiso 1 1 calc R . .
C129 C 0.6532(4) 0.6536(5) 0.0852(3) 0.0224(15) Uani 1 1 d . . .
C130 C 0.6826(4) 0.6836(5) 0.1357(3) 0.0335(18) Uani 1 1 d . . .
H130 H 0.7277 0.6724 0.1540 0.040 Uiso 1 1 calc R . .
C131 C 0.6476(5) 0.7295(5) 0.1597(4) 0.045(2) Uani 1 1 d . . .
H131 H 0.6689 0.7506 0.1938 0.054 Uiso 1 1 calc R . .
C132 C 0.5809(5) 0.7445(5) 0.1337(4) 0.050(3) Uani 1 1 d . . .
H132 H 0.5570 0.7767 0.1499 0.060 Uiso 1 1 calc R . .
C133 C 0.5494(4) 0.7137(5) 0.0853(4) 0.045(2) Uani 1 1 d . . .
H133 H 0.5034 0.7232 0.0684 0.054 Uiso 1 1 calc R . .
C134 C 0.5855(4) 0.6677(4) 0.0609(3) 0.0326(19) Uani 1 1 d . . .
H134 H 0.5637 0.6459 0.0274 0.039 Uiso 1 1 calc R . .
C135 C 0.7125(4) 0.5241(4) 0.0985(3) 0.0276(17) Uani 1 1 d . . .
C136 C 0.7579(4) 0.4735(4) 0.0945(3) 0.0323(18) Uani 1 1 d . . .
H136 H 0.7892 0.4800 0.0726 0.039 Uiso 1 1 calc R . .
C137 C 0.7572(5) 0.4123(5) 0.1231(4) 0.043(2) Uani 1 1 d . . .
H137 H 0.7877 0.3772 0.1195 0.051 Uiso 1 1 calc R . .
C138 C 0.7142(5) 0.4023(5) 0.1555(3) 0.043(2) Uani 1 1 d . . .
H138 H 0.7147 0.3608 0.1748 0.052 Uiso 1 1 calc R . .
C139 C 0.6691(5) 0.4534(5) 0.1602(4) 0.046(2) Uani 1 1 d . . .
H139 H 0.6384 0.4467 0.1827 0.055 Uiso 1 1 calc R . .
C140 C 0.6688(5) 0.5138(5) 0.1323(4) 0.038(2) Uani 1 1 d . . .
H140 H 0.6383 0.5487 0.1362 0.045 Uiso 1 1 calc R . .
C141 C 0.6433(4) 0.5696(4) -0.0084(3) 0.0261(16) Uani 1 1 d . . .
C142 C 0.5965(4) 0.5191(4) -0.0085(3) 0.0313(18) Uani 1 1 d . . .
H142 H 0.5980 0.4941 0.0243 0.038 Uiso 1 1 calc R . .
C143 C 0.5483(4) 0.5049(5) -0.0554(4) 0.036(2) Uani 1 1 d . . .
H143 H 0.5176 0.4687 -0.0555 0.044 Uiso 1 1 calc R . .
C144 C 0.5435(4) 0.5422(5) -0.1024(3) 0.037(2) Uani 1 1 d . . .
H144 H 0.5085 0.5333 -0.1344 0.044 Uiso 1 1 calc R . .
C145 C 0.5906(4) 0.5938(4) -0.1033(3) 0.0329(18) Uani 1 1 d . . .
H145 H 0.5873 0.6197 -0.1360 0.040 Uiso 1 1 calc R . .
C146 C 0.6419(4) 0.6072(4) -0.0569(3) 0.0257(16) Uani 1 1 d . . .
C147 C 0.7297(4) 0.6626(5) -0.1196(3) 0.0254(17) Uani 1 1 d . . .
C148 C 0.7233(4) 0.6009(4) -0.1485(3) 0.0334(19) Uani 1 1 d . . .
H148 H 0.7021 0.5632 -0.1362 0.040 Uiso 1 1 calc R . .
C149 C 0.7480(5) 0.5954(5) -0.1944(4) 0.046(2) Uani 1 1 d . . .
H149 H 0.7430 0.5535 -0.2138 0.055 Uiso 1 1 calc R . .
C150 C 0.7797(5) 0.6484(6) -0.2137(3) 0.045(2) Uani 1 1 d . . .
H150 H 0.7954 0.6436 -0.2463 0.054 Uiso 1 1 calc R . .
C151 C 0.7884(4) 0.7094(5) -0.1844(3) 0.041(2) Uani 1 1 d . . .
H151 H 0.8113 0.7462 -0.1963 0.049 Uiso 1 1 calc R . .
C152 C 0.7636(4) 0.7156(4) -0.1380(3) 0.0321(18) Uani 1 1 d . . .
H152 H 0.7699 0.7572 -0.1181 0.038 Uiso 1 1 calc R . .
C153 C 0.6501(4) 0.7474(4) -0.0687(3) 0.0293(17) Uani 1 1 d . . .
C154 C 0.6363(4) 0.7806(4) -0.0233(4) 0.0319(18) Uani 1 1 d . . .
H154 H 0.6571 0.7659 0.0132 0.038 Uiso 1 1 calc R . .
C155 C 0.5914(4) 0.8361(5) -0.0317(4) 0.040(2) Uani 1 1 d . . .
H155 H 0.5806 0.8577 -0.0010 0.048 Uiso 1 1 calc R . .
C156 C 0.5633(4) 0.8589(5) -0.0842(4) 0.047(2) Uani 1 1 d . . .
H156 H 0.5343 0.8973 -0.0897 0.056 Uiso 1 1 calc R . .
C157 C 0.5767(4) 0.8264(5) -0.1290(4) 0.046(2) Uani 1 1 d . . .
H157 H 0.5567 0.8423 -0.1653 0.056 Uiso 1 1 calc R . .
C158 C 0.6197(4) 0.7701(5) -0.1216(3) 0.0353(19) Uani 1 1 d . . .
H158 H 0.6281 0.7473 -0.1527 0.042 Uiso 1 1 calc R . .
C200 C 0.8484(6) 0.4223(6) 0.2746(5) 0.064(3) Uani 1 1 d . . .
H15C H 0.8283 0.4411 0.2374 0.077 Uiso 1 1 calc R . .
H15D H 0.8549 0.4604 0.3013 0.077 Uiso 1 1 calc R . .
Cl1 Cl 0.79214(17) 0.3642(2) 0.29146(13) 0.0833(10) Uani 1 1 d . . .
Cl2 Cl 0.92620(16) 0.3880(2) 0.27503(13) 0.0805(10) Uani 1 1 d . . .
C201 C 0.6593(6) 0.9376(6) 0.2307(6) 0.070(3) Uani 1 1 d . . .
H16A H 0.6795 0.9518 0.2693 0.084 Uiso 1 1 calc R . .
H16B H 0.6428 0.9788 0.2089 0.084 Uiso 1 1 calc R . .
Cl3 Cl 0.72102(15) 0.89955(17) 0.20413(11) 0.0648(7) Uani 1 1 d . . .
Cl4 Cl 0.59155(19) 0.8845(2) 0.22982(18) 0.1015(14) Uani 1 1 d . . .
C202 C 0.4456(7) 0.6240(5) 0.7741(6) 0.070 Uiso 0.792(4) 1 d PD A 1
H20A H 0.3981 0.6375 0.7586 0.084 Uiso 0.792(4) 1 calc PR A 1
H20B H 0.4539 0.6261 0.8149 0.084 Uiso 0.792(4) 1 calc PR A 1
Cl5 Cl 0.4543(2) 0.5407(2) 0.75594(16) 0.070 Uiso 0.792(4) 1 d PD A 1
Cl6 Cl 0.49558(17) 0.6825(2) 0.75436(15) 0.070 Uiso 0.792(4) 1 d PD A 1
C203 C 0.4853(14) 0.5611(10) 0.749(2) 0.070 Uiso 0.208(4) 1 d PD A 2
H20C H 0.4979 0.5323 0.7823 0.084 Uiso 0.208(4) 1 calc PR A 2
H20D H 0.4643 0.5313 0.7174 0.084 Uiso 0.208(4) 1 calc PR A 2
Cl7 Cl 0.5567(6) 0.5947(8) 0.7369(6) 0.070 Uiso 0.208(4) 1 d PD A 2
Cl8 Cl 0.4263(6) 0.6197(9) 0.7578(6) 0.070 Uiso 0.208(4) 1 d PD A 2

loop_
_atom_site_aniso_label
_atom_site_aniso_U_11
_atom_site_aniso_U_22
_atom_site_aniso_U_33
_atom_site_aniso_U_23
_atom_site_aniso_U_13
_atom_site_aniso_U_12
Os1 0.02045(17) 0.01532(18) 0.02514(14) 0.00017(12) 0.00718(11) -0.00017(12)
Os2 0.01964(17) 0.01627(18) 0.02525(14) 0.00126(12) 0.00766(11) -0.00006(12)
P1 0.0222(9) 0.0192(10) 0.0275(10) 0.0013(7) 0.0098(8) 0.0023(7)
P2 0.0265(9) 0.0161(10) 0.0261(9) 0.0006(7) 0.0072(7) -0.0029(7)
P3 0.0236(9) 0.0184(10) 0.0268(9) 0.0023(7) 0.0088(8) -0.0001(7)
P4 0.0250(9) 0.0183(10) 0.0248(9) 0.0010(7) 0.0068(7) -0.0020(8)
N1 0.025(3) 0.023(4) 0.034(3) 0.006(3) 0.015(3) -0.006(3)
N2 0.034(4) 0.011(3) 0.038(4) 0.003(3) 0.011(3) -0.001(3)
N3 0.032(3) 0.022(3) 0.023(3) -0.004(3) 0.008(3) 0.001(3)
N4 0.028(3) 0.027(3) 0.023(3) -0.002(3) 0.005(3) -0.002(3)
N5 0.022(3) 0.023(4) 0.036(3) 0.007(3) 0.015(3) -0.003(3)
N6 0.027(3) 0.027(4) 0.030(3) 0.005(3) 0.010(3) -0.006(3)
N7 0.025(3) 0.015(3) 0.028(3) -0.003(2) 0.009(3) 0.001(2)
N8 0.026(3) 0.024(3) 0.026(3) 0.001(3) 0.009(3) -0.001(3)
C1 0.032(4) 0.016(4) 0.019(3) 0.000(3) 0.006(3) -0.001(3)
C2 0.033(4) 0.018(4) 0.029(4) 0.000(3) 0.015(3) -0.003(3)
C3 0.044(5) 0.012(4) 0.042(5) 0.000(3) 0.016(4) 0.002(3)
C4 0.047(5) 0.022(4) 0.050(5) -0.005(4) 0.029(4) 0.003(4)
C5 0.033(5) 0.031(5) 0.046(5) 0.004(4) 0.025(4) 0.004(4)
C6 0.020(3) 0.018(4) 0.040(4) -0.002(3) 0.007(3) -0.002(3)
C7 0.017(3) 0.010(3) 0.032(4) 0.002(3) 0.004(3) 0.002(3)
C8 0.029(4) 0.016(4) 0.045(4) 0.004(3) 0.016(3) -0.002(3)
C9 0.033(4) 0.030(4) 0.059(5) 0.006(4) 0.027(4) 0.003(4)
C10 0.035(5) 0.043(6) 0.057(5) 0.011(4) 0.027(4) 0.001(4)
C11 0.035(5) 0.036(5) 0.051(5) 0.011(4) 0.017(4) -0.008(4)
C12 0.026(4) 0.027(4) 0.053(5) 0.007(4) 0.014(4) -0.005(3)
C13 0.021(4) 0.021(4) 0.041(5) 0.003(3) 0.009(3) -0.008(3)
C14 0.036(4) 0.017(4) 0.039(4) -0.006(3) 0.009(4) -0.008(3)
C15 0.025(4) 0.007(3) 0.038(4) -0.002(3) 0.009(3) 0.002(3)
C16 0.023(4) 0.029(4) 0.030(4) -0.007(3) 0.008(3) 0.001(3)
C17 0.028(4) 0.013(4) 0.038(4) -0.001(3) 0.012(3) -0.003(3)
C18 0.041(5) 0.020(4) 0.037(4) -0.005(3) 0.010(4) 0.006(3)
C19 0.057(6) 0.029(5) 0.052(5) -0.014(4) 0.008(5) -0.010(4)
C20 0.047(5) 0.035(5) 0.042(5) -0.012(4) 0.006(4) -0.007(4)
C21 0.042(5) 0.033(5) 0.036(4) -0.004(4) 0.019(4) -0.002(4)
C22 0.032(4) 0.025(4) 0.030(4) -0.007(3) 0.013(3) 0.002(3)
C23 0.025(4) 0.024(4) 0.027(3) -0.002(4) 0.003(3) 0.000(4)
C24 0.025(4) 0.017(4) 0.034(4) 0.004(3) 0.009(3) -0.007(3)
C25 0.030(4) 0.020(4) 0.035(4) -0.003(3) 0.003(3) 0.001(3)
C26 0.038(5) 0.022(4) 0.051(5) 0.001(4) 0.006(4) 0.004(4)
C27 0.033(4) 0.043(6) 0.037(5) 0.009(4) 0.000(4) -0.010(4)
C28 0.020(4) 0.034(5) 0.036(4) 0.012(3) 0.001(3) 0.002(3)
C29 0.030(4) 0.010(3) 0.035(4) 0.003(3) 0.011(3) 0.001(3)
C30 0.055(6) 0.037(5) 0.047(5) 0.007(4) 0.032(5) 0.006(4)
C31 0.068(6) 0.046(6) 0.042(5) 0.013(4) 0.030(5) 0.004(5)
C32 0.076(7) 0.028(5) 0.039(5) 0.010(4) 0.016(5) 0.000(5)
C33 0.047(5) 0.022(4) 0.048(5) 0.005(4) 0.013(4) 0.009(4)
C34 0.034(4) 0.029(4) 0.026(4) 0.001(3) 0.007(3) 0.005(3)
C35 0.026(4) 0.031(5) 0.031(4) -0.002(4) 0.015(3) 0.001(4)
C36 0.034(4) 0.037(5) 0.043(5) -0.010(4) 0.013(4) 0.000(4)
C37 0.050(6) 0.077(8) 0.041(5) -0.028(5) 0.007(4) 0.015(6)
C38 0.055(6) 0.072(8) 0.057(6) -0.024(5) 0.014(5) 0.029(6)
C39 0.033(4) 0.048(6) 0.061(6) -0.010(5) 0.014(4) 0.013(4)
C40 0.032(4) 0.040(6) 0.039(4) -0.003(4) 0.009(3) 0.001(4)
C41 0.023(4) 0.024(4) 0.027(4) -0.001(3) 0.010(3) 0.000(3)
C42 0.034(4) 0.024(4) 0.039(4) 0.003(3) 0.010(4) -0.001(4)
C43 0.043(5) 0.025(4) 0.043(5) -0.007(4) 0.016(4) -0.010(4)
C44 0.033(4) 0.037(5) 0.039(5) -0.007(4) 0.005(4) -0.009(4)
C45 0.035(5) 0.044(6) 0.036(4) 0.007(4) 0.010(4) -0.004(4)
C46 0.029(4) 0.019(4) 0.033(4) -0.002(3) 0.010(3) 0.002(3)
C47 0.023(4) 0.015(4) 0.041(4) 0.000(3) 0.008(3) -0.002(3)
C48 0.029(4) 0.015(4) 0.063(6) -0.001(4) 0.010(4) 0.001(3)
C49 0.035(5) 0.030(5) 0.073(7) -0.009(5) 0.014(5) -0.001(4)
C50 0.034(5) 0.017(4) 0.089(8) 0.004(5) 0.011(5) 0.002(4)
C51 0.033(5) 0.040(6) 0.064(6) 0.025(5) 0.004(4) 0.010(4)
C52 0.030(4) 0.028(5) 0.050(5) 0.008(4) 0.000(4) -0.002(4)
C53 0.037(4) 0.032(5) 0.020(3) -0.002(3) 0.010(3) 0.001(4)
C54 0.037(5) 0.033(5) 0.040(5) -0.002(4) 0.017(4) -0.005(4)
C55 0.053(6) 0.041(6) 0.054(6) 0.009(4) 0.030(5) -0.014(5)
C56 0.046(5) 0.053(7) 0.035(4) 0.004(4) 0.026(4) -0.002(5)
C57 0.052(6) 0.035(5) 0.038(5) -0.005(4) 0.015(4) 0.004(4)
C58 0.041(5) 0.032(5) 0.032(4) 0.004(3) 0.011(4) 0.005(4)
C101 0.034(4) 0.024(4) 0.023(4) -0.005(3) 0.005(3) 0.012(3)
C102 0.024(4) 0.026(4) 0.032(4) 0.001(3) 0.007(3) 0.001(3)
C103 0.048(5) 0.018(4) 0.044(5) -0.006(3) 0.016(4) 0.000(4)
C104 0.058(6) 0.023(4) 0.050(5) -0.005(4) 0.031(5) 0.009(4)
C105 0.038(5) 0.034(5) 0.041(5) 0.001(4) 0.025(4) -0.006(4)
C106 0.030(4) 0.022(4) 0.037(4) 0.002(3) 0.013(3) 0.001(3)
C107 0.022(4) 0.026(4) 0.032(4) 0.006(3) 0.009(3) 0.003(3)
C108 0.026(4) 0.039(5) 0.038(4) 0.010(4) 0.011(3) 0.003(4)
C109 0.031(4) 0.036(5) 0.047(5) 0.003(4) 0.024(4) 0.005(4)
C110 0.024(4) 0.065(7) 0.053(5) 0.015(5) 0.023(4) 0.005(4)
C111 0.047(5) 0.036(5) 0.042(5) 0.011(4) 0.022(4) -0.003(4)
C112 0.029(4) 0.033(5) 0.043(5) 0.011(4) 0.008(4) -0.003(4)
C113 0.021(4) 0.033(5) 0.032(4) 0.001(4) 0.008(3) -0.002(3)
C114 0.037(4) 0.014(4) 0.039(4) -0.003(3) 0.013(4) -0.003(3)
C115 0.027(4) 0.030(5) 0.030(4) -0.001(3) 0.003(3) 0.000(3)
C116 0.013(3) 0.027(4) 0.036(4) 0.004(3) 0.010(3) 0.001(3)
C117 0.020(4) 0.036(5) 0.032(4) -0.003(3) 0.011(3) 0.001(3)
C118 0.039(5) 0.032(5) 0.040(5) -0.002(4) 0.015(4) -0.001(4)
C119 0.044(5) 0.029(5) 0.047(5) -0.011(4) 0.019(4) -0.006(4)
C120 0.040(5) 0.042(5) 0.037(4) -0.016(4) 0.016(4) -0.005(4)
C121 0.039(4) 0.028(4) 0.035(4) 0.002(3) 0.019(4) 0.005(4)
C122 0.023(4) 0.023(4) 0.038(4) -0.007(3) 0.018(3) 0.004(3)
C123 0.016(3) 0.027(4) 0.034(4) 0.005(4) 0.008(3) 0.000(4)
C124 0.019(3) 0.021(4) 0.029(3) 0.005(3) 0.010(3) 0.001(3)
C125 0.020(4) 0.027(4) 0.040(4) 0.005(3) 0.005(3) 0.005(3)
C126 0.046(5) 0.045(6) 0.037(5) 0.017(4) -0.002(4) 0.009(4)
C127 0.041(5) 0.048(6) 0.049(5) 0.026(5) -0.005(4) 0.000(4)
C128 0.040(5) 0.027(5) 0.028(4) -0.009(3) 0.007(3) -0.004(3)
C129 0.026(4) 0.010(3) 0.033(4) 0.002(4) 0.013(3) 0.002(4)
C130 0.032(4) 0.038(5) 0.033(4) 0.005(4) 0.012(3) 0.006(4)
C131 0.046(5) 0.040(6) 0.051(5) -0.020(4) 0.015(4) -0.001(4)
C132 0.048(6) 0.033(5) 0.073(7) -0.016(5) 0.023(5) 0.015(4)
C133 0.032(4) 0.041(5) 0.060(6) -0.012(4) 0.008(4) 0.016(4)
C134 0.029(4) 0.033(5) 0.038(4) -0.007(3) 0.013(3) 0.006(4)
C135 0.032(4) 0.022(4) 0.027(4) 0.005(3) 0.004(3) 0.000(3)
C136 0.032(4) 0.028(4) 0.036(4) 0.003(3) 0.007(3) 0.004(3)
C137 0.058(6) 0.023(4) 0.045(5) 0.002(4) 0.006(4) 0.007(4)
C138 0.064(6) 0.031(5) 0.033(4) 0.011(4) 0.007(4) -0.001(4)
C139 0.074(7) 0.026(5) 0.044(5) 0.003(4) 0.027(5) -0.015(5)
C140 0.053(5) 0.024(5) 0.044(5) 0.005(4) 0.026(4) -0.001(4)
C141 0.026(4) 0.022(4) 0.034(4) 0.003(3) 0.015(3) 0.003(3)
C142 0.028(4) 0.028(4) 0.042(4) 0.003(4) 0.016(4) -0.007(3)
C143 0.036(5) 0.034(5) 0.046(5) -0.011(4) 0.022(4) -0.014(4)
C144 0.026(4) 0.046(6) 0.038(5) -0.003(4) 0.007(3) -0.002(4)
C145 0.037(4) 0.028(4) 0.034(4) 0.005(3) 0.008(3) 0.001(4)
C146 0.033(4) 0.011(4) 0.035(4) 0.001(3) 0.013(3) -0.004(3)
C147 0.030(4) 0.025(5) 0.021(3) -0.003(3) 0.005(3) 0.003(3)
C148 0.042(5) 0.025(5) 0.034(4) 0.000(3) 0.012(4) 0.005(4)
C149 0.052(6) 0.041(6) 0.043(5) -0.008(4) 0.010(4) 0.007(5)
C150 0.043(5) 0.061(7) 0.037(4) 0.006(5) 0.022(4) 0.013(5)
C151 0.039(5) 0.048(6) 0.042(5) 0.008(4) 0.022(4) 0.001(4)
C152 0.034(4) 0.032(5) 0.030(4) 0.003(3) 0.008(3) 0.000(4)
C153 0.027(4) 0.028(4) 0.033(4) 0.007(3) 0.009(3) 0.001(3)
C154 0.024(4) 0.019(4) 0.049(5) 0.001(4) 0.003(4) -0.001(3)
C155 0.027(4) 0.030(5) 0.064(6) -0.011(4) 0.012(4) 0.004(4)
C156 0.030(5) 0.027(5) 0.081(7) 0.008(5) 0.006(5) 0.007(4)
C157 0.033(5) 0.045(6) 0.058(6) 0.023(5) 0.004(4) 0.010(4)
C158 0.028(4) 0.039(5) 0.036(4) 0.008(4) 0.004(3) -0.005(4)
C200 0.063(7) 0.063(8) 0.061(7) 0.005(6) 0.007(5) -0.004(6)
Cl1 0.080(2) 0.101(3) 0.0660(18) 0.0102(17) 0.0115(16) -0.024(2)
Cl2 0.0666(19) 0.100(3) 0.0733(19) 0.0006(18) 0.0148(15) 0.0187(18)
C201 0.056(7) 0.058(8) 0.102(9) -0.019(7) 0.032(6) -0.006(6)
Cl3 0.0642(17) 0.073(2) 0.0638(16) 0.0034(14) 0.0288(14) 0.0106(15)
Cl4 0.092(2) 0.081(3) 0.155(3) -0.069(2) 0.075(3) -0.038(2)

loop_
_atom_type_symbol
_atom_type_description
_atom_type_scat_dispersion_real
_atom_type_scat_dispersion_imag
_atom_type_scat_source
C C 0.0033 0.0016 'International Tables Vol C Tables 4.2.6.8 and 6.1.1.4'
H H 0.0000 0.0000 'International Tables Vol C Tables 4.2.6.8 and 6.1.1.4'
N N 0.0061 0.0033 'International Tables Vol C Tables 4.2.6.8 and 6.1.1.4'
P P 0.1023 0.0942 'International Tables Vol C Tables 4.2.6.8 and 6.1.1.4'
Os Os -1.2165 7.6030 'International Tables Vol C Tables 4.2.6.8 and 6.1.1.4'
Cl Cl 0.1484 0.1585 'International Tables Vol C Tables 4.2.6.8 and 6.1.1.4'

loop_
_geom_angle_atom_site_label_1
_geom_angle_atom_site_label_2
_geom_angle_atom_site_label_3
_geom_angle
C7 Os1 C16 88.8(3)
C7 Os1 C24 97.4(3)
C16 Os1 C24 76.1(3)
C7 Os1 C1 76.9(3)
C16 Os1 C1 158.3(3)
C24 Os1 C1 89.5(3)
C7 Os1 P2 91.92(19)
C16 Os1 P2 111.9(2)
C24 Os1 P2 167.9(2)
C1 Os1 P2 85.2(2)
C7 Os1 P1 172.0(2)
C16 Os1 P1 97.7(2)
C24 Os1 P1 88.75(19)
C1 Os1 P1 98.1(2)
P2 Os1 P1 81.32(7)
C116 Os2 C107 89.0(3)
C116 Os2 C124 74.9(3)
C107 Os2 C124 98.7(3)
C116 Os2 C101 158.0(3)
C107 Os2 C101 76.6(3)
C124 Os2 C101 90.6(3)
C116 Os2 P4 112.3(2)
C107 Os2 P4 91.4(2)
C124 Os2 P4 167.8(2)
C101 Os2 P4 84.96(19)
C116 Os2 P3 97.7(2)
C107 Os2 P3 171.7(2)
C124 Os2 P3 87.88(19)
C101 Os2 P3 98.3(2)
P4 Os2 P3 81.53(7)
C35 P1 C41 100.4(3)
C35 P1 C29 99.4(4)
C41 P1 C29 101.7(3)
C35 P1 Os1 115.7(3)
C41 P1 Os1 108.1(2)
C29 P1 Os1 127.7(2)
C47 P2 C53 102.2(4)
C47 P2 C46 98.3(3)
C53 P2 C46 102.2(4)
C47 P2 Os1 126.5(3)
C53 P2 Os1 115.3(3)
C46 P2 Os1 108.8(2)
C129 P3 C141 100.9(3)
C129 P3 C135 99.7(4)
C141 P3 C135 100.7(3)
C129 P3 Os2 115.3(3)
C141 P3 Os2 108.7(2)
C135 P3 Os2 127.8(3)
C147 P4 C146 103.4(4)
C147 P4 C153 101.1(4)
C146 P4 C153 98.4(3)
C147 P4 Os2 115.9(3)
C146 P4 Os2 108.6(2)
C153 P4 Os2 126.2(3)
C7 N1 C8 112.4(7)
C7 N1 C6 115.5(6)
C8 N1 C6 131.2(7)
C13 N2 C7 110.1(6)
C13 N2 C14 119.8(7)
C7 N2 C14 130.1(6)
C16 N3 C17 110.0(6)
C16 N3 C15 119.9(6)
C17 N3 C15 124.9(6)
C16 N4 C22 110.0(7)
C16 N4 C23 114.6(6)
C22 N4 C23 130.4(6)
C107 N5 C108 113.5(8)
C107 N5 C106 115.4(6)
C108 N5 C106 129.8(7)
C113 N6 C107 110.6(7)
C113 N6 C114 117.6(7)
C107 N6 C114 131.8(6)
C116 N7 C117 112.3(6)
C116 N7 C115 120.5(6)
C117 N7 C115 122.4(6)
C116 N8 C122 111.5(6)
C116 N8 C123 113.4(6)
C122 N8 C123 130.6(6)
C6 C1 C2 114.7(7)
C6 C1 Os1 113.4(5)
C2 C1 Os1 131.6(6)
C3 C2 C1 122.5(7)
C3 C2 H2 118.7
C1 C2 H2 118.7
C4 C3 C2 120.8(7)
C4 C3 H3 119.6
C2 C3 H3 119.6
C3 C4 C5 119.6(7)
C3 C4 H4 120.2
C5 C4 H4 120.2
C6 C5 C4 116.9(8)
C6 C5 H5 121.6
C4 C5 H5 121.6
C5 C6 C1 125.1(7)
C5 C6 N1 120.3(7)
C1 C6 N1 114.6(6)
N1 C7 N2 104.9(6)
N1 C7 Os1 118.4(5)
N2 C7 Os1 136.2(5)
N1 C8 C9 134.1(8)
N1 C8 C13 105.3(7)
C9 C8 C13 120.3(7)
C10 C9 C8 118.1(8)
C10 C9 H9 121.0
C8 C9 H9 121.0
C9 C10 C11 121.3(8)
C9 C10 H10 119.4
C11 C10 H10 119.4
C12 C11 C10 121.2(8)
C12 C11 H11 119.4
C10 C11 H11 119.4
C13 C12 C11 117.3(8)
C13 C12 H12 121.3
C11 C12 H12 121.3
C12 C13 N2 131.0(8)
C12 C13 C8 121.8(8)
N2 C13 C8 107.2(7)
N2 C14 C15 116.7(6)
N2 C14 H14A 108.1
C15 C14 H14A 108.1
N2 C14 H14B 108.1
C15 C14 H14B 108.1
H14A C14 H14B 107.3
N3 C15 C14 111.9(6)
N3 C15 H15A 109.2
C14 C15 H15A 109.2
N3 C15 H15B 109.2
C14 C15 H15B 109.2
H15A C15 H15B 107.9
N3 C16 N4 106.8(6)
N3 C16 Os1 133.8(6)
N4 C16 Os1 117.5(6)
N3 C17 C22 108.0(6)
N3 C17 C18 129.8(7)
C22 C17 C18 122.2(7)
C19 C18 C17 116.1(8)
C19 C18 H18 121.9
C17 C18 H18 121.9
C18 C19 C20 122.1(8)
C18 C19 H19 118.9
C20 C19 H19 118.9
C21 C20 C19 120.3(8)
C21 C20 H20 119.9
C19 C20 H20 119.9
C22 C21 C20 118.8(8)
C22 C21 H21 120.6
C20 C21 H21 120.6
C21 C22 C17 120.5(8)
C21 C22 N4 134.3(8)
C17 C22 N4 105.2(6)
C24 C23 C28 124.6(8)
C24 C23 N4 113.4(6)
C28 C23 N4 121.8(7)
C23 C24 C25 115.2(7)
C23 C24 Os1 114.8(6)
C25 C24 Os1 129.3(6)
C26 C25 C24 121.5(7)
C26 C25 H25 119.3
C24 C25 H25 119.3
C25 C26 C27 120.4(8)
C25 C26 H26 119.8
C27 C26 H26 119.8
C28 C27 C26 120.2(8)
C28 C27 H27 119.9
C26 C27 H27 119.9
C27 C28 C23 118.1(8)
C27 C28 H28 121.0
C23 C28 H28 121.0
C34 C29 C30 117.3(7)
C34 C29 P1 120.0(6)
C30 C29 P1 122.7(6)
C31 C30 C29 122.7(9)
C31 C30 H30 118.7
C29 C30 H30 118.7
C30 C31 C32 119.0(9)
C30 C31 H31 120.5
C32 C31 H31 120.5
C33 C32 C31 120.7(8)
C33 C32 H32 119.6
C31 C32 H32 119.6
C32 C33 C34 119.7(8)
C32 C33 H33 120.2
C34 C33 H33 120.2
C29 C34 C33 120.6(8)
C29 C34 H34 119.7
C33 C34 H34 119.7
C40 C35 C36 118.7(8)
C40 C35 P1 124.2(6)
C36 C35 P1 117.0(6)
C37 C36 C35 120.5(8)
C37 C36 H36 119.7
C35 C36 H36 119.7
C38 C37 C36 119.7(9)
C38 C37 H37 120.1
C36 C37 H37 120.1
C37 C38 C39 120.9(9)
C37 C38 H38 119.6
C39 C38 H38 119.6
C38 C39 C40 119.7(8)
C38 C39 H39 120.1
C40 C39 H39 120.1
C35 C40 C39 120.4(8)
C35 C40 H40 119.8
C39 C40 H40 119.8
C46 C41 C42 119.1(7)
C46 C41 P1 117.0(6)
C42 C41 P1 123.8(6)
C43 C42 C41 119.9(8)
C43 C42 H42 120.0
C41 C42 H42 120.0
C42 C43 C44 120.7(8)
C42 C43 H43 119.6
C44 C43 H43 119.6
C43 C44 C45 119.1(8)
C43 C44 H44 120.4
C45 C44 H44 120.4
C46 C45 C44 119.6(8)
C46 C45 H45 120.2
C44 C45 H45 120.2
C41 C46 C45 121.3(7)
C41 C46 P2 116.3(6)
C45 C46 P2 122.3(6)
C52 C47 C48 119.3(8)
C52 C47 P2 123.5(6)
C48 C47 P2 117.2(6)
C49 C48 C47 120.4(9)
C49 C48 H48 119.8
C47 C48 H48 119.8
C50 C49 C48 120.6(9)
C50 C49 H49 119.7
C48 C49 H49 119.7
C49 C50 C51 119.8(8)
C49 C50 H50 120.1
C51 C50 H50 120.1
C50 C51 C52 121.4(9)
C50 C51 H51 119.3
C52 C51 H51 119.3
C47 C52 C51 118.4(9)
C47 C52 H52 120.8
C51 C52 H52 120.8
C54 C53 C58 118.9(7)
C54 C53 P2 119.5(7)
C58 C53 P2 121.1(7)
C55 C54 C53 120.7(9)
C55 C54 H54 119.6
C53 C54 H54 119.6
C54 C55 C56 120.0(8)
C54 C55 H55 120.0
C56 C55 H55 120.0
C57 C56 C55 118.5(8)
C57 C56 H56 120.7
C55 C56 H56 120.7
C56 C57 C58 121.8(9)
C56 C57 H57 119.1
C58 C57 H57 119.1
C57 C58 C53 120.0(8)
C57 C58 H58 120.0
C53 C58 H58 120.0
C106 C101 C102 114.4(7)
C106 C101 Os2 114.1(6)
C102 C101 Os2 131.5(6)
C101 C102 C103 122.5(7)
C101 C102 H102 118.8
C103 C102 H102 118.8
C104 C103 C102 120.3(8)
C104 C103 H103 119.8
C102 C103 H103 119.8
C103 C104 C105 119.6(8)
C103 C104 H104 120.2
C105 C104 H104 120.2
C106 C105 C104 117.0(8)
C106 C105 H105 121.5
C104 C105 H105 121.5
C105 C106 C101 125.6(8)
C105 C106 N5 120.4(7)
C101 C106 N5 114.0(7)
N5 C107 N6 104.4(6)
N5 C107 Os2 119.1(6)
N6 C107 Os2 136.1(6)
N5 C108 C109 135.0(9)
N5 C108 C113 104.4(7)
C109 C108 C113 120.3(8)
C108 C109 C110 116.9(9)
C108 C109 H109 121.5
C110 C109 H109 121.5
C111 C110 C109 121.8(8)
C111 C110 H110 119.1
C109 C110 H110 119.1
C112 C111 C110 121.2(8)
C112 C111 H111 119.4
C110 C111 H111 119.4
C111 C112 C113 118.8(9)
C111 C112 H112 120.6
C113 C112 H112 120.6
N6 C113 C108 107.0(7)
N6 C113 C112 131.9(8)
C108 C113 C112 121.0(8)
N6 C114 C115 116.4(6)
N6 C114 H11A 108.2
C115 C114 H11A 108.2
N6 C114 H11B 108.2
C115 C114 H11B 108.2
H11A C114 H11B 107.3
N7 C115 C114 111.1(6)
N7 C115 H11C 109.4
C114 C115 H11C 109.4
N7 C115 H11D 109.4
C114 C115 H11D 109.4
H11C C115 H11D 108.0
N7 C116 N8 103.8(6)
N7 C116 Os2 133.8(6)
N8 C116 Os2 119.9(5)
C118 C117 C122 122.6(7)
C118 C117 N7 131.5(8)
C122 C117 N7 105.9(7)
C119 C118 C117 117.0(8)
C119 C118 H118 121.5
C117 C118 H118 121.5
C118 C119 C120 121.1(8)
C118 C119 H119 119.4
C120 C119 H119 119.4
C119 C120 C121 121.8(8)
C119 C120 H120 119.1
C121 C120 H120 119.1
C122 C121 C120 117.5(8)
C122 C121 H121 121.2
C120 C121 H121 121.2
C121 C122 C117 120.0(7)
C121 C122 N8 133.3(7)
C117 C122 N8 106.4(6)
C128 C123 C124 128.1(8)
C128 C123 N8 120.6(7)
C124 C123 N8 111.2(6)
C123 C124 C125 112.5(7)
C123 C124 Os2 117.5(6)
C125 C124 Os2 129.1(6)
C126 C125 C124 122.5(8)
C126 C125 H125 118.8
C124 C125 H125 118.8
C127 C126 C125 121.3(9)
C127 C126 H126 119.4
C125 C126 H126 119.4
C126 C127 C128 117.9(8)
C126 C127 H127 121.0
C128 C127 H127 121.0
C123 C128 C127 117.3(8)
C123 C128 H128 121.3
C127 C128 H128 121.3
C130 C129 C134 118.2(7)
C130 C129 P3 118.1(6)
C134 C129 P3 123.6(6)
C131 C130 C129 121.3(8)
C131 C130 H130 119.4
C129 C130 H130 119.4
C130 C131 C132 119.4(8)
C130 C131 H131 120.3
C132 C131 H131 120.3
C133 C132 C131 120.9(8)
C133 C132 H132 119.6
C131 C132 H132 119.6
C132 C133 C134 119.2(8)
C132 C133 H133 120.4
C134 C133 H133 120.4
C129 C134 C133 120.8(8)
C129 C134 H134 119.6
C133 C134 H134 119.6
C136 C135 C140 118.8(8)
C136 C135 P3 119.2(6)
C140 C135 P3 121.7(6)
C135 C136 C137 119.6(8)
C135 C136 H136 120.2
C137 C136 H136 120.2
C138 C137 C136 121.3(9)
C138 C137 H137 119.3
C136 C137 H137 119.3
C137 C138 C139 119.4(8)
C137 C138 H138 120.3
C139 C138 H138 120.3
C140 C139 C138 120.2(9)
C140 C139 H139 119.9
C138 C139 H139 119.9
C139 C140 C135 120.7(9)
C139 C140 H140 119.7
C135 C140 H140 119.7
C142 C141 C146 120.6(7)
C142 C141 P3 124.8(6)
C146 C141 P3 114.4(6)
C143 C142 C141 120.3(8)
C143 C142 H142 119.8
C141 C142 H142 119.8
C142 C143 C144 120.7(8)
C142 C143 H143 119.7
C144 C143 H143 119.7
C143 C144 C145 119.9(8)
C143 C144 H144 120.0
C145 C144 H144 120.0
C146 C145 C144 120.3(7)
C146 C145 H145 119.8
C144 C145 H145 119.8
C145 C146 C141 118.0(7)
C145 C146 P4 123.9(6)
C141 C146 P4 118.1(6)
C152 C147 C148 118.0(7)
C152 C147 P4 118.5(6)
C148 C147 P4 122.9(7)
C149 C148 C147 119.5(9)
C149 C148 H148 120.3
C147 C148 H148 120.2
C148 C149 C150 122.5(9)
C148 C149 H149 118.7
C150 C149 H149 118.7
C149 C150 C151 118.6(8)
C149 C150 H150 120.7
C151 C150 H150 120.7
C152 C151 C150 119.5(9)
C152 C151 H151 120.3
C150 C151 H151 120.3
C151 C152 C147 121.8(8)
C151 C152 H152 119.1
C147 C152 H152 119.1
C158 C153 C154 119.2(8)
C158 C153 P4 123.9(7)
C154 C153 P4 116.8(6)
C153 C154 C155 119.9(8)
C153 C154 H154 120.1
C155 C154 H154 120.1
C156 C155 C154 120.0(9)
C156 C155 H155 120.0
C154 C155 H155 120.0
C155 C156 C157 120.3(8)
C155 C156 H156 119.8
C157 C156 H156 119.8
C156 C157 C158 120.5(8)
C156 C157 H157 119.8
C158 C157 H157 119.8
C153 C158 C157 120.1(9)
C153 C158 H158 120.0
C157 C158 H158 120.0
Cl2 C200 Cl1 113.7(7)
Cl2 C200 H15C 108.8
Cl1 C200 H15C 108.8
Cl2 C200 H15D 108.8
Cl1 C200 H15D 108.8
H15C C200 H15D 107.7
Cl4 C201 Cl3 112.9(7)
Cl4 C201 H16A 109.0
Cl3 C201 H16A 109.0
Cl4 C201 H16B 109.0
Cl3 C201 H16B 109.0
H16A C201 H16B 107.8
Cl6 C202 Cl5 117.5(7)
Cl6 C202 H20A 107.9
Cl5 C202 H20A 107.9
Cl6 C202 H20B 107.9
Cl5 C202 H20B 107.9
H20A C202 H20B 107.2
Cl7 C203 Cl8 115.0(9)
Cl7 C203 H20C 108.5
Cl8 C203 H20C 108.5
Cl7 C203 H20D 108.5
Cl8 C203 H20D 108.5
H20C C203 H20D 107.5

loop_
_geom_bond_atom_site_label_1
_geom_bond_atom_site_label_2
_geom_bond_distance
Os1 C7 2.042(7)
Os1 C16 2.056(7)
Os1 C24 2.121(7)
Os1 C1 2.144(7)
Os1 P2 2.3219(19)
Os1 P1 2.3407(19)
Os2 C116 2.017(8)
Os2 C107 2.040(7)
Os2 C124 2.123(7)
Os2 C101 2.155(7)
Os2 P4 2.3266(19)
Os2 P3 2.3374(19)
P1 C35 1.839(8)
P1 C41 1.840(7)
P1 C29 1.843(7)
P2 C47 1.844(8)
P2 C53 1.856(7)
P2 C46 1.870(8)
P3 C129 1.831(8)
P3 C141 1.844(8)
P3 C135 1.848(8)
P4 C147 1.831(7)
P4 C146 1.834(7)
P4 C153 1.851(8)
N1 C7 1.348(10)
N1 C8 1.394(10)
N1 C6 1.440(10)
N2 C13 1.385(10)
N2 C7 1.399(9)
N2 C14 1.468(10)
N3 C16 1.344(10)
N3 C17 1.381(9)
N3 C15 1.439(9)
N4 C16 1.377(9)
N4 C22 1.395(10)
N4 C23 1.447(11)
N5 C107 1.341(10)
N5 C108 1.387(10)
N5 C106 1.462(11)
N6 C113 1.383(10)
N6 C107 1.387(10)
N6 C114 1.473(10)
N7 C116 1.374(10)
N7 C117 1.403(9)
N7 C115 1.461(9)
N8 C116 1.393(9)
N8 C122 1.399(10)
N8 C123 1.462(11)
C1 C6 1.388(10)
C1 C2 1.400(10)
C2 C3 1.392(11)
C2 H2 0.9500
C3 C4 1.358(11)
C3 H3 0.9500
C4 C5 1.435(12)
C4 H4 0.9500
C5 C6 1.386(11)
C5 H5 0.9500
C8 C9 1.397(11)
C8 C13 1.401(12)
C9 C10 1.375(12)
C9 H9 0.9500
C10 C11 1.396(13)
C10 H10 0.9500
C11 C12 1.394(12)
C11 H11 0.9500
C12 C13 1.380(11)
C12 H12 0.9500
C14 C15 1.525(10)
C14 H14A 0.9900
C14 H14B 0.9900
C15 H15A 0.9900
C15 H15B 0.9900
C17 C22 1.390(11)
C17 C18 1.398(11)
C18 C19 1.379(12)
C18 H18 0.9500
C19 C20 1.394(13)
C19 H19 0.9500
C20 C21 1.388(12)
C20 H20 0.9500
C21 C22 1.362(11)
C21 H21 0.9500
C23 C24 1.387(11)
C23 C28 1.395(10)
C24 C25 1.401(11)
C25 C26 1.385(11)
C25 H25 0.9500
C26 C27 1.393(12)
C26 H26 0.9500
C27 C28 1.358(12)
C27 H27 0.9500
C28 H28 0.9500
C29 C34 1.380(10)
C29 C30 1.393(11)
C30 C31 1.353(13)
C30 H30 0.9500
C31 C32 1.379(14)
C31 H31 0.9500
C32 C33 1.360(13)
C32 H32 0.9500
C33 C34 1.399(11)
C33 H33 0.9500
C34 H34 0.9500
C35 C40 1.379(11)
C35 C36 1.396(11)
C36 C37 1.392(13)
C36 H36 0.9500
C37 C38 1.362(14)
C37 H37 0.9500
C38 C39 1.373(13)
C38 H38 0.9500
C39 C40 1.397(12)
C39 H39 0.9500
C40 H40 0.9500
C41 C46 1.368(10)
C41 C42 1.411(11)
C42 C43 1.372(12)
C42 H42 0.9500
C43 C44 1.391(12)
C43 H43 0.9500
C44 C45 1.402(12)
C44 H44 0.9500
C45 C46 1.384(11)
C45 H45 0.9500
C47 C52 1.382(11)
C47 C48 1.410(12)
C48 C49 1.399(12)
C48 H48 0.9500
C49 C50 1.360(14)
C49 H49 0.9500
C50 C51 1.369(14)
C50 H50 0.9500
C51 C52 1.435(13)
C51 H51 0.9500
C52 H52 0.9500
C53 C54 1.375(12)
C53 C58 1.393(12)
C54 C55 1.375(12)
C54 H54 0.9500
C55 C56 1.418(14)
C55 H55 0.9500
C56 C57 1.347(13)
C56 H56 0.9500
C57 C58 1.382(11)
C57 H57 0.9500
C58 H58 0.9500
C101 C106 1.381(11)
C101 C102 1.389(11)
C102 C103 1.391(11)
C102 H102 0.9500
C103 C104 1.357(12)
C103 H103 0.9500
C104 C105 1.417(13)
C104 H104 0.9500
C105 C106 1.368(12)
C105 H105 0.9500
C108 C109 1.393(11)
C108 C113 1.405(13)
C109 C110 1.421(13)
C109 H109 0.9500
C110 C111 1.384(14)
C110 H110 0.9500
C111 C112 1.351(12)
C111 H111 0.9500
C112 C113 1.407(12)
C112 H112 0.9500
C114 C115 1.527(10)
C114 H11A 0.9900
C114 H11B 0.9900
C115 H11C 0.9900
C115 H11D 0.9900
C117 C118 1.386(12)
C117 C122 1.398(11)
C118 C119 1.385(12)
C118 H118 0.9500
C119 C120 1.386(13)
C119 H119 0.9500
C120 C121 1.396(12)
C120 H120 0.9500
C121 C122 1.385(11)
C121 H121 0.9500
C123 C128 1.355(10)
C123 C124 1.369(11)
C124 C125 1.415(11)
C125 C126 1.387(11)
C125 H125 0.9500
C126 C127 1.371(14)
C126 H126 0.9500
C127 C128 1.422(13)
C127 H127 0.9500
C128 H128 0.9500
C129 C130 1.387(11)
C129 C134 1.396(10)
C130 C131 1.379(12)
C130 H130 0.9500
C131 C132 1.392(13)
C131 H131 0.9500
C132 C133 1.365(13)
C132 H132 0.9500
C133 C134 1.401(11)
C133 H133 0.9500
C134 H134 0.9500
C135 C136 1.384(11)
C135 C140 1.388(11)
C136 C137 1.402(12)
C136 H136 0.9500
C137 C138 1.349(13)
C137 H137 0.9500
C138 C139 1.391(14)
C138 H138 0.9500
C139 C140 1.379(12)
C139 H139 0.9500
C140 H140 0.9500
C141 C142 1.380(11)
C141 C146 1.414(10)
C142 C143 1.362(11)
C142 H142 0.9500
C143 C144 1.370(12)
C143 H143 0.9500
C144 C145 1.405(12)
C144 H144 0.9500
C145 C146 1.385(11)
C145 H145 0.9500
C147 C152 1.395(12)
C147 C148 1.406(12)
C148 C149 1.367(12)
C148 H148 0.9500
C149 C150 1.379(15)
C149 H149 0.9500
C150 C151 1.395(14)
C150 H150 0.9500
C151 C152 1.380(11)
C151 H151 0.9500
C152 H152 0.9500
C153 C158 1.388(11)
C153 C154 1.397(12)
C154 C155 1.411(11)
C154 H154 0.9500
C155 C156 1.372(13)
C155 H155 0.9500
C156 C157 1.374(14)
C156 H156 0.9500
C157 C158 1.401(13)
C157 H157 0.9500
C158 H158 0.9500
C200 Cl2 1.728(12)
C200 Cl1 1.748(12)
C200 H15C 0.9900
C200 H15D 0.9900
C201 Cl4 1.733(12)
C201 Cl3 1.736(11)
C201 H16A 0.9900
C201 H16B 0.9900
C202 Cl6 1.694(9)
C202 Cl5 1.725(9)
C202 H20A 0.9900
C202 H20B 0.9900
C203 Cl7 1.697(10)
C203 Cl8 1.726(10)
C203 H20C 0.9900
C203 H20D 0.9900
